data_7061515
loop_
_publ_author_name
'Tlust\'y, M.'
'Eigner, V.'
'Dvo\<r\'akov\'a, H.'
'Lhot\'ak, P.'

_publ_section_title
;
 The atropisomeric dynamic behaviour of symmetrical N-acylated
 amine-bridged calix[4]arenes
;
_journal_issue 24
_journal_name_full 'New Journal of Chemistry'
_journal_page_first 11774
_journal_page_last 11781
_journal_paper_doi 10.1039/D2NJ01533A
_journal_volume 46
_journal_year 2022
_chemical_formula_moiety 'C47 H50 N2 O7'
_chemical_formula_sum 'C47 H50 N2 O7'
_chemical_formula_weight 754.92
_space_group_IT_number 14
_space_group_name_Hall '-P 2ybc'
_space_group_name_H-M_alt 'P 1 21/c 1'
_symmetry_cell_setting monoclinic
_symmetry_space_group_name_Hall '-P 2ybc'
_symmetry_space_group_name_H-M 'P 1 21/c 1'
_atom_sites_solution_hydrogens difmap
_atom_sites_solution_primary other
_atom_sites_solution_secondary difmap
_audit_update_record
;
2022-03-09 deposited with the CCDC.	2022-05-17 downloaded from the CCDC.
;
_cell_angle_alpha 90
_cell_angle_beta 90.2849(7)
_cell_angle_gamma 90
_cell_formula_units_Z 4
_cell_length_a 9.46594(8)
_cell_length_b 17.66158(14)
_cell_length_c 23.8239(2)
_cell_measurement_reflns_used 22486
_cell_measurement_temperature 130
_cell_measurement_theta_max 67.62
_cell_measurement_theta_min 3.08
_cell_volume 3982.91(6)
_computing_cell_refinement
; 
 CrysAlisPro (Rigaku Oxford Diffraction, 2017) 
;
_computing_data_collection 'Gemini, (Oxford Diffraction, 2006)'
_computing_data_reduction 'USER DEFINED DATA REDUCTION'
_computing_molecular_graphics 'CAMERON (Watkin et al., 1996)'
_computing_publication_material 'CRYSTALS (Betteridge et al., 2003)'
_computing_structure_refinement 'CRYSTALS (Betteridge et al., 2003)'
_computing_structure_solution 'Superflip (Palatinus & Chapuis, 2007)'
_diffrn_ambient_pressure 101
_diffrn_ambient_temperature 130
_diffrn_measured_fraction_theta_full 0.996
_diffrn_measured_fraction_theta_max 0.990
_diffrn_measurement_device Area
_diffrn_measurement_device_type 'Oxford Diffraction Gemini'
_diffrn_measurement_method '\f & \w scans'
_diffrn_radiation_monochromator graphite
_diffrn_radiation_type 'Cu K\a'
_diffrn_radiation_wavelength 1.54184
_diffrn_reflns_av_R_equivalents 0.022
_diffrn_reflns_av_unetI/netI 0.031
_diffrn_reflns_limit_h_max 11
_diffrn_reflns_limit_h_min -7
_diffrn_reflns_limit_k_max 21
_diffrn_reflns_limit_k_min -21
_diffrn_reflns_limit_l_max 28
_diffrn_reflns_limit_l_min -28
_diffrn_reflns_number 40926
_diffrn_reflns_theta_full 66.297
_diffrn_reflns_theta_max 67.650
_diffrn_reflns_theta_min 3.115
_diffrn_standards_number 0
_exptl_absorpt_coefficient_mu 0.676
_exptl_absorpt_correction_T_max 0.94
_exptl_absorpt_correction_T_min 0.81
_exptl_absorpt_correction_type analytical
_exptl_absorpt_process_details
; 
 Analytical Absorption (De Meulenaer & Tompa, 1965) 
;
_exptl_crystal_colour colourless
_exptl_crystal_density_diffrn 1.259
_exptl_crystal_density_meas ?
_exptl_crystal_density_method 'not measured'
_exptl_crystal_description prism
_exptl_crystal_F_000 1608.001
_exptl_crystal_size_max 0.489
_exptl_crystal_size_mid 0.155
_exptl_crystal_size_min 0.085
_refine_diff_density_max 0.28
_refine_diff_density_min -0.21
_refine_ls_extinction_method None
_refine_ls_goodness_of_fit_ref 0.9781
_refine_ls_hydrogen_treatment constr
_refine_ls_matrix_type full
_refine_ls_number_parameters 563
_refine_ls_number_reflns 7138
_refine_ls_number_restraints 58
_refine_ls_R_factor_all 0.0403
_refine_ls_R_factor_gt 0.0368
_refine_ls_shift/su_max 0.0008173
_refine_ls_shift/su_mean 0.0000787
_refine_ls_structure_factor_coef Fsqd
_refine_ls_weighting_details
;
 Method= Modified Sheldrick 
 w=1/[\s^2^(F^2^) + ( 0.04P)^2^ + 1.82P] 
 ,where P=(max(Fo^2^,0) + 2Fc^2^)/3 
;
_refine_ls_weighting_scheme calc
_refine_ls_wR_factor_all 0.0950
_refine_ls_wR_factor_gt 0.0922
_refine_ls_wR_factor_ref 0.0950
_reflns_limit_h_max 11
_reflns_limit_h_min -11
_reflns_limit_k_max 21
_reflns_limit_k_min 0
_reflns_limit_l_max 28
_reflns_limit_l_min 0
_reflns_number_gt 6468
_reflns_number_total 7139
_reflns_threshold_expression I>2.0\s(I)
_oxford_diffrn_Wilson_B_factor 2.52
_oxford_diffrn_Wilson_scale 0.06
_oxford_refine_ls_r_factor_ref 0.0403
_oxford_refine_ls_scale 4.21(4)
_oxford_reflns_number_all 7139
_cod_data_source_file d2nj01533a2.cif
_cod_data_source_block 7c
_cod_depositor_comments
;
The following automatic conversions were performed:

data item '_exptl_crystal_density_meas' value 'not measured' was
changed to '?' -- the value is perceived as not measured.

Automatic conversion script
Id: cif_fix_values 7556 2019-12-06 15:28:31Z antanas 

 Adding full bibliography for 7061515.cif.
;
_cod_original_sg_symbol_Hall '-P 2ybc '
_cod_original_sg_symbol_H-M 'P 21/c '
_cod_database_code 7061515
_oxford_refine_reflns_threshold_expression I>-3.0\s(I)
_oxford_refine_ls_r_factor_all 0.0403
_oxford_refine_ls_wr_factor_all 0.0950

loop_
_symmetry_equiv_pos_as_xyz
x,y,z
-x,-y,-z
x,-y+1/2,z+1/2
-x,y+1/2,-z+1/2

loop_
_atom_site_label
_atom_site_type_symbol
_atom_site_fract_x
_atom_site_fract_y
_atom_site_fract_z
_atom_site_U_iso_or_equiv
_atom_site_occupancy
_atom_site_adp_type
_atom_site_refinement_flags_posn
_atom_site_refinement_flags_adp
_atom_site_refinement_flags_occupancy
_atom_site_disorder_assembly
_atom_site_disorder_group
_atom_site_attached_hydrogens
C1 C 0.53047(16) 0.08128(7) 0.55867(6) 0.0337 1.0000 Uani . . . . . .
C2 C 0.61402(16) 0.10522(8) 0.50705(6) 0.0363 1.0000 Uani . . . . . .
C3 C 0.58835(15) 0.18951(8) 0.50008(5) 0.0314 1.0000 Uani . . . . . .
C4 C 0.46399(15) 0.21489(8) 0.47480(6) 0.0337 1.0000 Uani . . . . . .
C5 C 0.40845(14) 0.28601(8) 0.48507(5) 0.0301 1.0000 Uani . . . . . .
C6 C 0.48201(14) 0.33346(7) 0.52134(5) 0.0265 1.0000 Uani . . . . . .
C7 C 0.61838(14) 0.31534(7) 0.53932(5) 0.0266 1.0000 Uani . . . . . .
C8 C 0.69131(13) 0.37184(7) 0.57745(5) 0.0273 1.0000 Uani . . . . . .
C9 C 0.58818(13) 0.38495(7) 0.62444(5) 0.0249 1.0000 Uani . . . . . .
C10 C 0.44765(13) 0.39587(7) 0.60921(5) 0.0249 1.0000 Uani . . . . . .
C11 C 0.34114(13) 0.39165(7) 0.64889(5) 0.0266 1.0000 Uani . . . . . .
C12 C 0.37630(14) 0.37335(7) 0.70378(5) 0.0273 1.0000 Uani . . . . . .
C13 C 0.51609(14) 0.36173(7) 0.72067(5) 0.0264 1.0000 Uani . . . . . .
C14 C 0.55033(15) 0.33226(8) 0.77884(5) 0.0306 1.0000 Uani . . . . . .
C15 C 0.50777(14) 0.24973(8) 0.78533(5) 0.0294 1.0000 Uani . . . . . .
C16 C 0.40186(15) 0.22850(9) 0.82277(6) 0.0366 1.0000 Uani . . . . . .
C17 C 0.36378(16) 0.15313(10) 0.82914(6) 0.0415 1.0000 Uani . . . . . .
C18 C 0.42702(15) 0.09824(9) 0.79678(6) 0.0391 1.0000 Uani . . . . . .
C19 C 0.52933(14) 0.11703(8) 0.75735(6) 0.0319 1.0000 Uani . . . . . .
C20 C 0.58917(15) 0.05871(8) 0.71746(6) 0.0338 1.0000 Uani . . . . . .
C21 C 0.51782(15) 0.06232(7) 0.66023(6) 0.0323 1.0000 Uani . . . . . .
C22 C 0.37147(16) 0.06346(8) 0.65630(7) 0.0385 1.0000 Uani . . . . . .
C23 C 0.30476(16) 0.07031(9) 0.60477(7) 0.0426 1.0000 Uani . . . . . .
C24 C 0.38391(16) 0.08040(8) 0.55692(7) 0.0393 1.0000 Uani . . . . . .
C25 C 0.59574(15) 0.06789(7) 0.61072(6) 0.0322 1.0000 Uani . . . . . .
C26 C 0.57111(13) 0.19269(8) 0.75345(5) 0.0275 1.0000 Uani . . . . . .
C27 C 0.62125(13) 0.37180(7) 0.68066(5) 0.0253 1.0000 Uani . . . . . .
C28 C 0.67022(14) 0.24310(8) 0.52883(5) 0.0279 1.0000 Uani . . . . . .
N29 N 0.41966(11) 0.39777(6) 0.54934(4) 0.0262 1.0000 Uani . . . . . .
O30 O 0.74128(11) 0.06076(6) 0.61286(4) 0.0402 1.0000 Uani D . . . . .
C31 C 0.7758(8) -0.0191(3) 0.6151(9) 0.0486 0.496(4) Uani D U P 1 1 .
C32 C 0.9312(6) -0.0367(3) 0.6063(2) 0.0465 0.496(4) Uani D U P 1 1 .
C33 C 0.9754(4) -0.0166(2) 0.54605(15) 0.0545 0.496(4) Uani D U P 1 1 .
C131 C 0.7902(8) -0.0159(2) 0.6138(9) 0.0550 0.504(4) Uani D U P 1 2 .
C132 C 0.9475(7) -0.0072(3) 0.6119(3) 0.0511 0.504(4) Uani D U P 1 2 .
C133 C 1.0084(5) -0.0867(2) 0.6152(2) 0.0799 0.504(4) Uani D U P 1 2 .
O34 O 0.67594(9) 0.21057(5) 0.71536(4) 0.0274 1.0000 Uani . . . . . .
C35 C 0.81599(14) 0.20438(8) 0.73902(6) 0.0302 1.0000 Uani . . . . . .
C36 C 0.92192(15) 0.20004(9) 0.69232(6) 0.0360 1.0000 Uani . . . . . .
C37 C 1.07238(16) 0.20004(10) 0.71504(8) 0.0480 1.0000 Uani . . . . . .
O38 O 0.76162(9) 0.36365(5) 0.69581(4) 0.0286 1.0000 Uani D . . . . .
C39 C 0.82957(19) 0.43549(10) 0.70355(11) 0.0319 0.853(4) Uani D U P 2 1 .
C40 C 0.9830(2) 0.42218(11) 0.71449(11) 0.0504 0.853(4) Uani D U P 2 1 .
C41 C 1.0607(2) 0.49663(14) 0.72379(13) 0.0483 0.853(4) Uani D U P 2 1 .
C139 C 0.8650(12) 0.4209(6) 0.6822(4) 0.0385 0.147(4) Uani D U P 2 2 .
C140 C 0.9226(14) 0.4511(7) 0.7369(4) 0.0550 0.147(4) Uani D U P 2 2 .
C141 C 1.0211(17) 0.5183(8) 0.7240(8) 0.0548 0.147(4) Uani D U P 2 2 .
O42 O 0.80002(10) 0.22351(5) 0.55145(4) 0.0306 1.0000 Uani . . . . . .
C43 C 0.90896(16) 0.22010(10) 0.50990(6) 0.0405 1.0000 Uani . . . . . .
C44 C 1.04870(16) 0.20867(9) 0.53815(7) 0.0420 1.0000 Uani . . . . . .
C45 C 1.10277(18) 0.27836(11) 0.56796(8) 0.0516 1.0000 Uani . . . . . .
C46 C 0.32317(14) 0.44420(7) 0.52396(5) 0.0281 1.0000 Uani . . . . . .
O47 O 0.28420(11) 0.43554(6) 0.47523(4) 0.0360 1.0000 Uani . . . . . .
C48 C 0.26670(14) 0.51008(7) 0.55677(5) 0.0281 1.0000 Uani . . . . . .
C49 C 0.35544(14) 0.56444(8) 0.58016(6) 0.0301 1.0000 Uani . . . . . .
C50 C 0.29944(15) 0.63053(8) 0.60205(6) 0.0332 1.0000 Uani . . . . . .
C51 C 0.15473(16) 0.63978(8) 0.60112(6) 0.0338 1.0000 Uani . . . . . .
C52 C 0.06304(15) 0.58560(9) 0.57983(6) 0.0360 1.0000 Uani . . . . . .
C53 C 0.12076(15) 0.52079(8) 0.55724(6) 0.0330 1.0000 Uani . . . . . .
N54 N 0.09557(15) 0.71159(8) 0.62178(5) 0.0437 1.0000 Uani . . . . . .
O55 O 0.17721(14) 0.76386(7) 0.63172(5) 0.0522 1.0000 Uani . . . . . .
O56 O -0.03251(15) 0.71610(8) 0.62704(6) 0.0680 1.0000 Uani . . . . . .
H21 H 0.7118 0.0956 0.5127 0.0442 1.0000 Uiso R . . . . .
H22 H 0.5819 0.0785 0.4748 0.0442 1.0000 Uiso R . . . . .
H41 H 0.4161 0.1822 0.4494 0.0396 1.0000 Uiso R . . . . .
H51 H 0.3223 0.3018 0.4681 0.0361 1.0000 Uiso R . . . . .
H81 H 0.7773 0.3515 0.5916 0.0328 1.0000 Uiso R . . . . .
H82 H 0.7101 0.4177 0.5581 0.0328 1.0000 Uiso R . . . . .
H111 H 0.2459 0.4014 0.6383 0.0313 1.0000 Uiso R . . . . .
H121 H 0.3031 0.3682 0.7307 0.0331 1.0000 Uiso R . . . . .
H141 H 0.5009 0.3617 0.8057 0.0371 1.0000 Uiso R . . . . .
H142 H 0.6491 0.3368 0.7853 0.0371 1.0000 Uiso R . . . . .
H161 H 0.3552 0.2663 0.8442 0.0447 1.0000 Uiso R . . . . .
H171 H 0.2941 0.1395 0.8559 0.0490 1.0000 Uiso R . . . . .
H181 H 0.4006 0.0467 0.8014 0.0462 1.0000 Uiso R . . . . .
H201 H 0.5755 0.0097 0.7329 0.0412 1.0000 Uiso R . . . . .
H202 H 0.6874 0.0679 0.7131 0.0412 1.0000 Uiso R . . . . .
H221 H 0.3168 0.0592 0.6895 0.0463 1.0000 Uiso R . . . . .
H231 H 0.2046 0.0686 0.6025 0.0506 1.0000 Uiso R . . . . .
H241 H 0.3373 0.0864 0.5218 0.0467 1.0000 Uiso R . . . . .
H311 H 0.7442 -0.0406 0.6493 0.0610 0.496(4) Uiso R . P 1 1 .
H312 H 0.7277 -0.0425 0.5845 0.0610 0.496(4) Uiso R . P 1 1 .
H321 H 0.9814 -0.0052 0.6318 0.0690 0.496(4) Uiso R . P 1 1 .
H322 H 0.9510 -0.0883 0.6145 0.0690 0.496(4) Uiso R . P 1 1 .
H331 H 1.0740 -0.0256 0.5426 0.0830 0.496(4) Uiso R . P 1 1 .
H332 H 0.9557 0.0350 0.5378 0.0830 0.496(4) Uiso R . P 1 1 .
H333 H 0.9253 -0.0482 0.5205 0.0830 0.496(4) Uiso R . P 1 1 .
H1311 H 0.7639 -0.0389 0.6482 0.0602 0.504(4) Uiso R . P 1 2 .
H1312 H 0.7552 -0.0453 0.5833 0.0602 0.504(4) Uiso R . P 1 2 .
H1321 H 0.9826 0.0219 0.6425 0.0657 0.504(4) Uiso R . P 1 2 .
H1322 H 0.9738 0.0162 0.5776 0.0657 0.504(4) Uiso R . P 1 2 .
H1331 H 1.1086 -0.0861 0.6132 0.0857 0.504(4) Uiso R . P 1 2 .
H1332 H 0.9801 -0.1094 0.6495 0.0857 0.504(4) Uiso R . P 1 2 .
H1333 H 0.9713 -0.1151 0.5846 0.0857 0.504(4) Uiso R . P 1 2 .
H351 H 0.8358 0.2476 0.7615 0.0360 1.0000 Uiso R . . . . .
H352 H 0.8222 0.1600 0.7615 0.0360 1.0000 Uiso R . . . . .
H361 H 0.9091 0.2421 0.6680 0.0442 1.0000 Uiso R . . . . .
H362 H 0.9068 0.1545 0.6720 0.0442 1.0000 Uiso R . . . . .
H371 H 1.1378 0.1971 0.6850 0.0584 1.0000 Uiso R . . . . .
H372 H 1.0876 0.2456 0.7354 0.0584 1.0000 Uiso R . . . . .
H373 H 1.0853 0.1579 0.7393 0.0584 1.0000 Uiso R . . . . .
H391 H 0.7883 0.4618 0.7342 0.0454 0.853(4) Uiso R . P 2 1 .
H392 H 0.8196 0.4649 0.6704 0.0454 0.853(4) Uiso R . P 2 1 .
H401 H 0.9923 0.3924 0.7475 0.0663 0.853(4) Uiso R . P 2 1 .
H402 H 1.0237 0.3960 0.6837 0.0663 0.853(4) Uiso R . P 2 1 .
H411 H 1.1580 0.4878 0.7313 0.0612 0.853(4) Uiso R . P 2 1 .
H412 H 1.0199 0.5227 0.7546 0.0612 0.853(4) Uiso R . P 2 1 .
H413 H 1.0513 0.5264 0.6908 0.0612 0.853(4) Uiso R . P 2 1 .
H1391 H 0.8229 0.4623 0.6629 0.0467 0.147(4) Uiso R . P 2 2 .
H1392 H 0.9380 0.3999 0.6599 0.0467 0.147(4) Uiso R . P 2 2 .
H1401 H 0.9819 0.4128 0.7522 0.0657 0.147(4) Uiso R . P 2 2 .
H1402 H 0.8476 0.4612 0.7622 0.0657 0.147(4) Uiso R . P 2 2 .
H1411 H 1.0587 0.5348 0.7589 0.0615 0.147(4) Uiso R . P 2 2 .
H1412 H 1.0962 0.5082 0.6987 0.0615 0.147(4) Uiso R . P 2 2 .
H1413 H 0.9620 0.5567 0.7087 0.0615 0.147(4) Uiso R . P 2 2 .
H431 H 0.9107 0.2662 0.4894 0.0487 1.0000 Uiso R . . . . .
H432 H 0.8903 0.1793 0.4850 0.0487 1.0000 Uiso R . . . . .
H441 H 1.0389 0.1691 0.5649 0.0502 1.0000 Uiso R . . . . .
H442 H 1.1162 0.1944 0.5108 0.0502 1.0000 Uiso R . . . . .
H451 H 1.1912 0.2679 0.5853 0.0611 1.0000 Uiso R . . . . .
H452 H 1.0364 0.2930 0.5957 0.0611 1.0000 Uiso R . . . . .
H453 H 1.1137 0.3182 0.5416 0.0611 1.0000 Uiso R . . . . .
H491 H 0.4545 0.5560 0.5810 0.0367 1.0000 Uiso R . . . . .
H501 H 0.3590 0.6686 0.6174 0.0402 1.0000 Uiso R . . . . .
H521 H -0.0363 0.5930 0.5811 0.0435 1.0000 Uiso R . . . . .
H531 H 0.0608 0.4830 0.5417 0.0394 1.0000 Uiso R . . . . .

loop_
_atom_site_aniso_label
_atom_site_aniso_U_11
_atom_site_aniso_U_22
_atom_site_aniso_U_33
_atom_site_aniso_U_23
_atom_site_aniso_U_13
_atom_site_aniso_U_12
C1 0.0426(8) 0.0214(6) 0.0371(8) -0.0040(5) -0.0080(6) -0.0002(6)
C2 0.0448(8) 0.0311(7) 0.0330(7) -0.0073(6) -0.0062(6) 0.0050(6)
C3 0.0382(7) 0.0316(7) 0.0242(6) -0.0021(5) -0.0001(5) 0.0026(6)
C4 0.0412(8) 0.0333(7) 0.0265(7) -0.0036(6) -0.0066(6) -0.0021(6)
C5 0.0323(7) 0.0330(7) 0.0248(6) 0.0026(5) -0.0047(5) -0.0010(6)
C6 0.0304(7) 0.0260(6) 0.0229(6) 0.0031(5) -0.0001(5) -0.0003(5)
C7 0.0290(7) 0.0287(7) 0.0222(6) 0.0029(5) 0.0004(5) -0.0020(5)
C8 0.0265(6) 0.0268(6) 0.0285(7) 0.0030(5) -0.0018(5) -0.0021(5)
C9 0.0276(6) 0.0191(6) 0.0279(6) 0.0006(5) -0.0032(5) -0.0019(5)
C10 0.0302(7) 0.0207(6) 0.0238(6) 0.0016(5) -0.0046(5) -0.0005(5)
C11 0.0257(6) 0.0247(6) 0.0292(7) 0.0012(5) -0.0034(5) 0.0013(5)
C12 0.0307(7) 0.0245(6) 0.0268(7) 0.0001(5) 0.0006(5) 0.0009(5)
C13 0.0330(7) 0.0211(6) 0.0251(6) -0.0015(5) -0.0045(5) 0.0016(5)
C14 0.0347(7) 0.0327(7) 0.0243(6) -0.0015(5) -0.0033(5) 0.0044(6)
C15 0.0301(7) 0.0353(7) 0.0227(6) 0.0055(5) -0.0053(5) 0.0024(5)
C16 0.0324(7) 0.0512(9) 0.0261(7) 0.0049(6) -0.0004(5) 0.0052(6)
C17 0.0335(8) 0.0574(10) 0.0337(8) 0.0125(7) 0.0025(6) -0.0061(7)
C18 0.0373(8) 0.0418(8) 0.0382(8) 0.0129(7) -0.0043(6) -0.0103(6)
C19 0.0321(7) 0.0335(7) 0.0300(7) 0.0084(6) -0.0067(5) -0.0023(6)
C20 0.0375(8) 0.0259(7) 0.0381(8) 0.0077(6) -0.0062(6) -0.0019(6)
C21 0.0372(7) 0.0208(6) 0.0389(8) 0.0026(5) -0.0070(6) -0.0024(5)
C22 0.0361(8) 0.0343(8) 0.0451(9) 0.0060(6) -0.0034(6) -0.0037(6)
C23 0.0336(8) 0.0403(8) 0.0539(10) 0.0046(7) -0.0105(7) -0.0043(6)
C24 0.0432(8) 0.0323(7) 0.0421(8) -0.0009(6) -0.0154(7) -0.0022(6)
C25 0.0337(7) 0.0223(6) 0.0406(8) -0.0009(6) -0.0078(6) -0.0019(5)
C26 0.0269(6) 0.0326(7) 0.0229(6) 0.0071(5) -0.0030(5) -0.0006(5)
C27 0.0266(6) 0.0192(6) 0.0300(7) -0.0007(5) -0.0065(5) 0.0006(5)
C28 0.0300(7) 0.0318(7) 0.0218(6) 0.0022(5) -0.0004(5) 0.0026(5)
N29 0.0280(5) 0.0263(5) 0.0241(5) 0.0023(4) -0.0036(4) 0.0008(4)
O30 0.0338(5) 0.0438(6) 0.0431(6) 0.0047(5) -0.0053(4) 0.0004(4)
C31 0.039(2) 0.058(3) 0.049(2) -0.002(2) 0.002(2) 0.014(2)
C32 0.040(2) 0.041(3) 0.059(2) -0.001(2) -0.0062(17) 0.006(2)
C33 0.045(2) 0.054(2) 0.064(2) -0.0195(17) 0.0021(16) 0.0029(16)
C131 0.050(3) 0.056(3) 0.059(3) -0.012(3) -0.008(3) 0.014(2)
C132 0.047(3) 0.047(3) 0.059(3) 0.001(2) 0.0051(18) 0.007(3)
C133 0.068(3) 0.064(3) 0.108(4) -0.009(2) 0.013(2) 0.030(2)
O34 0.0265(5) 0.0300(5) 0.0257(4) 0.0051(4) -0.0004(3) -0.0002(4)
C35 0.0289(7) 0.0296(7) 0.0320(7) 0.0039(5) -0.0043(5) 0.0012(5)
C36 0.0326(7) 0.0376(8) 0.0378(8) 0.0020(6) 0.0026(6) 0.0014(6)
C37 0.0331(8) 0.0508(10) 0.0601(11) 0.0047(8) 0.0025(7) 0.0020(7)
O38 0.0258(5) 0.0261(5) 0.0338(5) 0.0009(4) -0.0082(4) -0.0019(4)
C39 0.0296(10) 0.0252(9) 0.0408(13) -0.0062(8) -0.0061(8) -0.0020(7)
C40 0.0300(11) 0.0385(11) 0.0826(16) -0.0190(10) -0.0122(10) 0.0002(8)
C41 0.0343(12) 0.0417(13) 0.0687(13) -0.0135(11) -0.0098(11) -0.0047(9)
C139 0.040(6) 0.035(5) 0.041(6) -0.010(5) -0.003(5) 0.009(5)
C140 0.046(6) 0.050(6) 0.068(7) -0.002(5) -0.009(5) -0.008(5)
C141 0.038(5) 0.053(5) 0.073(4) -0.013(5) -0.007(4) -0.012(4)
O42 0.0302(5) 0.0348(5) 0.0267(5) 0.0004(4) -0.0008(4) 0.0053(4)
C43 0.0366(8) 0.0493(9) 0.0356(8) -0.0053(7) 0.0049(6) 0.0057(7)
C44 0.0337(8) 0.0426(9) 0.0497(9) -0.0024(7) 0.0026(6) 0.0014(6)
C45 0.0438(9) 0.0581(11) 0.0531(10) -0.0080(8) 0.0099(8) -0.0153(8)
C46 0.0286(7) 0.0272(6) 0.0284(7) 0.0057(5) -0.0045(5) -0.0024(5)
O47 0.0439(6) 0.0356(5) 0.0283(5) 0.0019(4) -0.0112(4) 0.0045(4)
C48 0.0316(7) 0.0280(7) 0.0246(6) 0.0073(5) -0.0053(5) 0.0004(5)
C49 0.0307(7) 0.0320(7) 0.0277(7) 0.0046(5) -0.0039(5) -0.0013(5)
C50 0.0400(8) 0.0328(7) 0.0267(7) 0.0028(5) -0.0040(6) -0.0034(6)
C51 0.0444(8) 0.0331(7) 0.0238(7) 0.0036(5) -0.0002(6) 0.0060(6)
C52 0.0315(7) 0.0422(8) 0.0344(7) 0.0060(6) -0.0024(6) 0.0055(6)
C53 0.0320(7) 0.0338(7) 0.0332(7) 0.0045(6) -0.0081(5) -0.0006(6)
N54 0.0566(9) 0.0437(8) 0.0307(7) -0.0004(6) 0.0026(6) 0.0102(7)
O55 0.0753(8) 0.0398(6) 0.0415(6) -0.0071(5) -0.0075(6) 0.0062(6)
O56 0.0566(8) 0.0640(9) 0.0836(10) -0.0141(7) 0.0208(7) 0.0148(7)

loop_
_atom_type_symbol
_atom_type_scat_dispersion_real
_atom_type_scat_dispersion_imag
_atom_type_scat_Cromer_Mann_a1
_atom_type_scat_Cromer_Mann_b1
_atom_type_scat_Cromer_Mann_a2
_atom_type_scat_Cromer_Mann_b2
_atom_type_scat_Cromer_Mann_a3
_atom_type_scat_Cromer_Mann_b3
_atom_type_scat_Cromer_Mann_a4
_atom_type_scat_Cromer_Mann_b4
_atom_type_scat_Cromer_Mann_c
_atom_type_scat_source
C 0.0181 0.0091 2.3100 20.8439 1.0200 10.2075 1.5886 0.5687 0.8650 51.6512 0.2156 'International Tables Vol C 4.2.6.8 and 6.1.1.4'
H 0.0000 0.0000 0.4930 10.5109 0.3229 26.1257 0.1402 3.1424 0.0408 57.7998 0.0030 'International Tables Vol C 4.2.6.8 and 6.1.1.4'
N 0.0311 0.0180 12.2126 0.0057 3.1322 9.8933 2.0125 28.9975 1.1663 0.5826 -11.5290 'International Tables Vol C 4.2.6.8 and 6.1.1.4'
O 0.0492 0.0322 3.0485 13.2771 2.2868 5.7011 1.5463 0.3239 0.8670 32.9089 0.2508 'International Tables Vol C 4.2.6.8 and 6.1.1.4'

loop_
_geom_angle_atom_site_label_1
_geom_angle_site_symmetry_1
_geom_angle_atom_site_label_2
_geom_angle_site_symmetry_2
_geom_angle_atom_site_label_3
_geom_angle_site_symmetry_3
_geom_angle
_geom_angle_publ_flag
C2 . C1 . C24 . 120.07(13) yes
C2 . C1 . C25 . 122.12(13) yes
C24 . C1 . C25 . 117.42(14) yes
C1 . C2 . C3 . 106.07(11) yes
C1 . C2 . H21 . 110.2 no
C3 . C2 . H21 . 110.2 no
C1 . C2 . H22 . 110.4 no
C3 . C2 . H22 . 110.4 no
H21 . C2 . H22 . 109.5 no
C2 . C3 . C4 . 119.82(13) yes
C2 . C3 . C28 . 121.46(12) yes
C4 . C3 . C28 . 117.28(12) yes
C3 . C4 . C5 . 122.43(13) yes
C3 . C4 . H41 . 118.7 no
C5 . C4 . H41 . 118.9 no
C4 . C5 . C6 . 117.91(12) yes
C4 . C5 . H51 . 121.1 no
C6 . C5 . H51 . 121.0 no
C5 . C6 . C7 . 120.87(12) yes
C5 . C6 . N29 . 123.85(12) yes
C7 . C6 . N29 . 114.70(11) yes
C6 . C7 . C8 . 116.85(11) yes
C6 . C7 . C28 . 118.82(12) yes
C8 . C7 . C28 . 123.55(12) yes
C7 . C8 . C9 . 104.59(10) yes
C7 . C8 . H81 . 110.6 no
C9 . C8 . H81 . 110.5 no
C7 . C8 . H82 . 110.9 no
C9 . C8 . H82 . 110.7 no
H81 . C8 . H82 . 109.5 no
C8 . C9 . C10 . 116.73(11) yes
C8 . C9 . C27 . 123.05(11) yes
C10 . C9 . C27 . 118.95(12) yes
C9 . C10 . C11 . 120.81(11) yes
C9 . C10 . N29 . 115.46(11) yes
C11 . C10 . N29 . 122.80(11) yes
C10 . C11 . C12 . 118.91(12) yes
C10 . C11 . H111 . 120.1 no
C12 . C11 . H111 . 121.0 no
C11 . C12 . C13 . 121.93(12) yes
C11 . C12 . H121 . 119.0 no
C13 . C12 . H121 . 119.0 no
C12 . C13 . C14 . 120.83(12) yes
C12 . C13 . C27 . 117.61(12) yes
C14 . C13 . C27 . 121.32(12) yes
C13 . C14 . C15 . 111.54(11) yes
C13 . C14 . H141 . 109.0 no
C15 . C14 . H141 . 108.9 no
C13 . C14 . H142 . 109.0 no
C15 . C14 . H142 . 109.0 no
H141 . C14 . H142 . 109.5 no
C14 . C15 . C16 . 120.92(13) yes
C14 . C15 . C26 . 121.39(12) yes
C16 . C15 . C26 . 117.68(13) yes
C15 . C16 . C17 . 121.01(14) yes
C15 . C16 . H161 . 119.4 no
C17 . C16 . H161 . 119.6 no
C16 . C17 . C18 . 120.00(13) yes
C16 . C17 . H171 . 119.9 no
C18 . C17 . H171 . 120.1 no
C17 . C18 . C19 . 121.04(14) yes
C17 . C18 . H181 . 119.6 no
C19 . C18 . H181 . 119.4 no
C18 . C19 . C20 . 121.68(13) yes
C18 . C19 . C26 . 118.09(14) yes
C20 . C19 . C26 . 120.16(12) yes
C19 . C20 . C21 . 111.64(11) yes
C19 . C20 . H201 . 109.0 no
C21 . C20 . H201 . 108.9 no
C19 . C20 . H202 . 108.7 no
C21 . C20 . H202 . 109.1 no
H201 . C20 . H202 . 109.5 no
C20 . C21 . C22 . 119.99(14) yes
C20 . C21 . C25 . 121.73(13) yes
C22 . C21 . C25 . 118.22(13) yes
C21 . C22 . C23 . 120.81(15) yes
C21 . C22 . H221 . 119.4 no
C23 . C22 . H221 . 119.8 no
C22 . C23 . C24 . 119.84(14) yes
C22 . C23 . H231 . 120.0 no
C24 . C23 . H231 . 120.2 no
C1 . C24 . C23 . 121.59(14) yes
C1 . C24 . H241 . 119.0 no
C23 . C24 . H241 . 119.4 no
C1 . C25 . C21 . 121.72(13) yes
C1 . C25 . O30 . 118.80(13) yes
C21 . C25 . O30 . 119.47(12) yes
C15 . C26 . C19 . 122.06(12) yes
C15 . C26 . O34 . 120.16(12) yes
C19 . C26 . O34 . 117.76(12) yes
C9 . C27 . C13 . 121.41(11) yes
C9 . C27 . O38 . 118.63(11) yes
C13 . C27 . O38 . 119.82(11) yes
C3 . C28 . C7 . 120.89(12) yes
C3 . C28 . O42 . 120.66(12) yes
C7 . C28 . O42 . 118.25(12) yes
C10 . N29 . C6 . 111.29(10) yes
C10 . N29 . C46 . 124.59(11) yes
C6 . N29 . C46 . 122.77(11) yes
C25 . O30 . C31 . 108.3(3) yes
C25 . O30 . C131 . 114.1(3) yes
O30 . C31 . C32 . 114.4(5) yes
O30 . C31 . H311 . 110.3 no
C32 . C31 . H311 . 110.2 no
O30 . C31 . H312 . 106.7 no
C32 . C31 . H312 . 105.5 no
H311 . C31 . H312 . 109.5 no
C31 . C32 . C33 . 110.4(7) yes
C31 . C32 . H321 . 105.9 no
C33 . C32 . H321 . 108.9 no
C31 . C32 . H322 . 111.0 no
C33 . C32 . H322 . 111.1 no
H321 . C32 . H322 . 109.5 no
C32 . C33 . H331 . 108.3 no
C32 . C33 . H332 . 111.1 no
H331 . C33 . H332 . 109.5 no
C32 . C33 . H333 . 108.9 no
H331 . C33 . H333 . 109.5 no
H332 . C33 . H333 . 109.5 no
O30 . C131 . C132 . 102.9(4) yes
O30 . C131 . H1311 . 109.4 no
C132 . C131 . H1311 . 109.6 no
O30 . C131 . H1312 . 113.1 no
C132 . C131 . H1312 . 112.1 no
H1311 . C131 . H1312 . 109.5 no
C131 . C132 . C133 . 106.2(4) yes
C131 . C132 . H1321 . 112.1 no
C133 . C132 . H1321 . 109.1 no
C131 . C132 . H1322 . 109.6 no
C133 . C132 . H1322 . 110.3 no
H1321 . C132 . H1322 . 109.5 no
C132 . C133 . H1331 . 111.3 no
C132 . C133 . H1332 . 109.1 no
H1331 . C133 . H1332 . 109.5 no
C132 . C133 . H1333 . 108.0 no
H1331 . C133 . H1333 . 109.5 no
H1332 . C133 . H1333 . 109.5 no
C26 . O34 . C35 . 112.76(9) yes
O34 . C35 . C36 . 109.25(11) yes
O34 . C35 . H351 . 109.8 no
C36 . C35 . H351 . 109.1 no
O34 . C35 . H352 . 109.7 no
C36 . C35 . H352 . 109.6 no
H351 . C35 . H352 . 109.5 no
C35 . C36 . C37 . 111.31(13) yes
C35 . C36 . H361 . 109.1 no
C37 . C36 . H361 . 109.5 no
C35 . C36 . H362 . 108.8 no
C37 . C36 . H362 . 108.6 no
H361 . C36 . H362 . 109.5 no
C36 . C37 . H371 . 110.2 no
C36 . C37 . H372 . 108.7 no
H371 . C37 . H372 . 109.5 no
C36 . C37 . H373 . 109.5 no
H371 . C37 . H373 . 109.5 no
H372 . C37 . H373 . 109.5 no
C27 . O38 . C39 . 111.79(11) yes
C27 . O38 . C139 . 121.3(5) yes
O38 . C39 . C40 . 108.57(14) yes
O38 . C39 . H391 . 110.2 no
C40 . C39 . H391 . 110.2 no
O38 . C39 . H392 . 109.5 no
C40 . C39 . H392 . 108.9 no
H391 . C39 . H392 . 109.5 no
C39 . C40 . C41 . 111.02(16) yes
C39 . C40 . H401 . 108.6 no
C41 . C40 . H401 . 108.3 no
C39 . C40 . H402 . 109.9 no
C41 . C40 . H402 . 109.5 no
H401 . C40 . H402 . 109.5 no
C40 . C41 . H411 . 110.6 no
C40 . C41 . H412 . 109.5 no
H411 . C41 . H412 . 109.5 no
C40 . C41 . H413 . 108.3 no
H411 . C41 . H413 . 109.5 no
H412 . C41 . H413 . 109.5 no
O38 . C139 . C140 . 107.3(6) yes
O38 . C139 . H1391 . 111.4 no
C140 . C139 . H1391 . 107.2 no
O38 . C139 . H1392 . 110.3 no
C140 . C139 . H1392 . 111.2 no
H1391 . C139 . H1392 . 109.5 no
C139 . C140 . C141 . 108.4(7) yes
C139 . C140 . H1401 . 106.8 no
C141 . C140 . H1401 . 105.6 no
C139 . C140 . H1402 . 110.2 no
C141 . C140 . H1402 . 115.8 no
H1401 . C140 . H1402 . 109.5 no
C140 . C141 . H1411 . 106.6 no
C140 . C141 . H1412 . 116.0 no
H1411 . C141 . H1412 . 109.5 no
C140 . C141 . H1413 . 105.7 no
H1411 . C141 . H1413 . 109.5 no
H1412 . C141 . H1413 . 109.5 no
C28 . O42 . C43 . 112.46(10) yes
O42 . C43 . C44 . 109.42(12) yes
O42 . C43 . H431 . 109.4 no
C44 . C43 . H431 . 109.3 no
O42 . C43 . H432 . 109.4 no
C44 . C43 . H432 . 109.9 no
H431 . C43 . H432 . 109.5 no
C43 . C44 . C45 . 113.51(14) yes
C43 . C44 . H441 . 108.2 no
C45 . C44 . H441 . 108.5 no
C43 . C44 . H442 . 108.9 no
C45 . C44 . H442 . 108.2 no
H441 . C44 . H442 . 109.5 no
C44 . C45 . H451 . 110.1 no
C44 . C45 . H452 . 109.0 no
H451 . C45 . H452 . 109.5 no
C44 . C45 . H453 . 109.3 no
H451 . C45 . H453 . 109.5 no
H452 . C45 . H453 . 109.5 no
N29 . C46 . O47 . 122.79(12) yes
N29 . C46 . C48 . 118.28(11) yes
O47 . C46 . C48 . 118.90(11) yes
C46 . C48 . C49 . 121.85(12) yes
C46 . C48 . C53 . 117.69(12) yes
C49 . C48 . C53 . 119.98(13) yes
C48 . C49 . C50 . 120.08(13) yes
C48 . C49 . H491 . 119.6 no
C50 . C49 . H491 . 120.3 no
C49 . C50 . C51 . 118.40(13) yes
C49 . C50 . H501 . 121.0 no
C51 . C50 . H501 . 120.6 no
C50 . C51 . C52 . 122.95(13) yes
C50 . C51 . N54 . 118.42(13) yes
C52 . C51 . N54 . 118.59(13) yes
C51 . C52 . C53 . 117.85(13) yes
C51 . C52 . H521 . 120.8 no
C53 . C52 . H521 . 121.4 no
C48 . C53 . C52 . 120.68(13) yes
C48 . C53 . H531 . 119.4 no
C52 . C53 . H531 . 119.9 no
C51 . N54 . O55 . 118.21(13) yes
C51 . N54 . O56 . 118.01(14) yes
O55 . N54 . O56 . 123.76(14) yes

loop_
_geom_bond_atom_site_label_1
_geom_bond_site_symmetry_1
_geom_bond_atom_site_label_2
_geom_bond_site_symmetry_2
_geom_bond_distance
_geom_bond_publ_flag
C1 . C2 . 1.525(2) yes
C1 . C24 . 1.388(2) yes
C1 . C25 . 1.403(2) yes
C2 . C3 . 1.5173(19) yes
C2 . H21 . 0.950 no
C2 . H22 . 0.950 no
C3 . C4 . 1.394(2) yes
C3 . C28 . 1.4000(19) yes
C4 . C5 . 1.384(2) yes
C4 . H41 . 0.950 no
C5 . C6 . 1.3883(19) yes
C5 . H51 . 0.950 no
C6 . C7 . 1.3953(18) yes
C6 . N29 . 1.4448(17) yes
C7 . C8 . 1.5137(18) yes
C7 . C28 . 1.3901(19) yes
C8 . C9 . 1.5070(18) yes
C8 . H81 . 0.950 no
C8 . H82 . 0.950 no
C9 . C10 . 1.3906(18) yes
C9 . C27 . 1.3934(18) yes
C10 . C11 . 1.3875(18) yes
C10 . N29 . 1.4499(16) yes
C11 . C12 . 1.3860(18) yes
C11 . H111 . 0.950 no
C12 . C13 . 1.3963(18) yes
C12 . H121 . 0.950 no
C13 . C14 . 1.5139(18) yes
C13 . C27 . 1.3930(19) yes
C14 . C15 . 1.5204(19) yes
C14 . H141 . 0.950 no
C14 . H142 . 0.950 no
C15 . C16 . 1.397(2) yes
C15 . C26 . 1.3985(19) yes
C16 . C17 . 1.388(2) yes
C16 . H161 . 0.950 no
C17 . C18 . 1.377(2) yes
C17 . H171 . 0.950 no
C18 . C19 . 1.393(2) yes
C18 . H181 . 0.950 no
C19 . C20 . 1.513(2) yes
C19 . C26 . 1.3969(19) yes
C20 . C21 . 1.520(2) yes
C20 . H201 . 0.950 no
C20 . H202 . 0.950 no
C21 . C22 . 1.388(2) yes
C21 . C25 . 1.398(2) yes
C22 . C23 . 1.383(2) yes
C22 . H221 . 0.950 no
C23 . C24 . 1.379(2) yes
C23 . H231 . 0.950 no
C24 . H241 . 0.950 no
C25 . O30 . 1.3840(17) yes
C26 . O34 . 1.3845(15) yes
C27 . O38 . 1.3826(15) yes
C28 . O42 . 1.3832(16) yes
N29 . C46 . 1.3662(17) yes
O30 . C31 . 1.450(4) yes
O30 . C131 . 1.431(4) yes
C31 . C32 . 1.519(4) yes
C31 . H311 . 0.950 no
C31 . H312 . 0.950 no
C32 . C33 . 1.539(4) yes
C32 . H321 . 0.950 no
C32 . H322 . 0.950 no
C33 . H331 . 0.950 no
C33 . H332 . 0.950 no
C33 . H333 . 0.950 no
C131 . C132 . 1.498(4) yes
C131 . H1311 . 0.950 no
C131 . H1312 . 0.950 no
C132 . C133 . 1.521(4) yes
C132 . H1321 . 0.950 no
C132 . H1322 . 0.950 no
C133 . H1331 . 0.950 no
C133 . H1332 . 0.950 no
C133 . H1333 . 0.950 no
O34 . C35 . 1.4422(15) yes
C35 . C36 . 1.5035(19) yes
C35 . H351 . 0.950 no
C35 . H352 . 0.950 no
C36 . C37 . 1.521(2) yes
C36 . H361 . 0.950 no
C36 . H362 . 0.950 no
C37 . H371 . 0.950 no
C37 . H372 . 0.950 no
C37 . H373 . 0.950 no
O38 . C39 . 1.4341(18) yes
O38 . C139 . 1.445(5) yes
C39 . C40 . 1.492(2) yes
C39 . H391 . 0.950 no
C39 . H392 . 0.950 no
C40 . C41 . 1.523(2) yes
C40 . H401 . 0.950 no
C40 . H402 . 0.950 no
C41 . H411 . 0.950 no
C41 . H412 . 0.950 no
C41 . H413 . 0.950 no
C139 . C140 . 1.507(5) yes
C139 . H1391 . 0.950 no
C139 . H1392 . 0.950 no
C140 . C141 . 1.541(5) yes
C140 . H1401 . 0.950 no
C140 . H1402 . 0.950 no
C141 . H1411 . 0.950 no
C141 . H1412 . 0.950 no
C141 . H1413 . 0.950 no
O42 . C43 . 1.4343(17) yes
C43 . C44 . 1.495(2) yes
C43 . H431 . 0.950 no
C43 . H432 . 0.950 no
C44 . C45 . 1.509(2) yes
C44 . H441 . 0.950 no
C44 . H442 . 0.950 no
C45 . H451 . 0.950 no
C45 . H452 . 0.950 no
C45 . H453 . 0.950 no
C46 . O47 . 1.2260(16) yes
C46 . C48 . 1.5016(19) yes
C48 . C49 . 1.3904(19) yes
C48 . C53 . 1.3944(19) yes
C49 . C50 . 1.385(2) yes
C49 . H491 . 0.950 no
C50 . C51 . 1.380(2) yes
C50 . H501 . 0.950 no
C51 . C52 . 1.386(2) yes
C51 . N54 . 1.4722(19) yes
C52 . C53 . 1.379(2) yes
C52 . H521 . 0.950 no
C53 . H531 . 0.950 no
N54 . O55 . 1.2262(18) yes
N54 . O56 . 1.2221(19) yes

loop_
_geom_hbond_atom_site_label_D
_geom_hbond_site_symmetry_D
_geom_hbond_atom_site_label_H
_geom_hbond_site_symmetry_H
_geom_hbond_atom_site_label_A
_geom_hbond_site_symmetry_A
_geom_hbond_angle_DHA
_geom_hbond_distance_DH
_geom_hbond_distance_HA
_geom_hbond_distance_DA
_geom_hbond_publ_flag
C35 . H351 . O55 4_646 130 0.95 2.56 3.2541(19) yes
